data_4338298
loop_
_publ_author_name
'Li, Henan'
'Baikie, Tom'
'Pramana, Stevin S.'
'Shin, J. Felix'
'Keenan, Philip J.'
'Slater, Peter R.'
'Brink, Frank'
'Hester, James'
'An, Tao'
'White, Tim J.'

_publ_section_title
;
 Hydrothermal synthesis, structure investigation, and oxide ion
 conductivity of mixed si/ge-based apatite-type phases.
;
_journal_issue 10
_journal_name_full 'Inorganic chemistry'
_journal_page_first 4803
_journal_page_last 4812
_journal_paper_doi 10.1021/ic402370e
_journal_volume 53
_journal_year 2014
_chemical_formula_sum 'Ge3.129 H0.428 La8.581 Na1.168 O25.615 Si2.871'
_chemical_formula_weight 1936.8
_chemical_name_systematic ' ?'
_space_group_IT_number 176
_symmetry_cell_setting hexagonal
_symmetry_Int_Tables_number 176
_symmetry_space_group_name_Hall '-P 6c'
_symmetry_space_group_name_H-M 'P 63/m'
_cell_angle_alpha 90
_cell_angle_beta 90
_cell_angle_gamma 120
_cell_formula_units_Z 1
_cell_length_a 9.8442(4)
_cell_length_b 9.8442(4)
_cell_length_c 7.2185(2)
_cell_measurement_temperature 293
_cell_volume 605.81(4)
_diffrn_ambient_temperature 293
_diffrn_detector '128 linear position sensitive detectors'
_diffrn_measurement_device Echidna
_diffrn_measurement_device_type local
_diffrn_radiation_monochromator 'Ge 335'
_diffrn_radiation_probe neutron
_diffrn_radiation_type Neutron
_diffrn_radiation_wavelength 1.622
_diffrn_source_type 'Echidna (high resolution powder diffractometer) beamline'
_exptl_absorpt_coefficient_mu 0.013
_exptl_crystal_density_diffrn 5.3071
_exptl_crystal_density_method 'not measured'
_exptl_crystal_F_000 848
_pd_char_colour white
_pd_instr_location ' ?'
_pd_meas_2theta_range_max 163.950
_pd_meas_2theta_range_min 5.251
_pd_meas_number_of_points 3175
_pd_meas_scan_method fixed
_pd_proc_2theta_range_max 163.95
_pd_proc_2theta_range_min 5.251
_pd_proc_info_excluded_regions '4 to 10 degrees unreliable due to background'
_pd_proc_ls_background_function '5 Chebyshev polynoms'
_pd_proc_ls_pref_orient_corr none
_pd_proc_ls_profile_function Pseudo-Voigt
_pd_proc_ls_prof_R_factor 0.0313
_pd_proc_ls_prof_wR_expected 0.0218
_pd_proc_ls_prof_wR_factor 0.0397
_pd_proc_wavelength 1.622
_pd_spec_mounting 'vanadium can'
_pd_spec_mount_mode transmission
_pd_spec_shape cylinder
_refine_ls_goodness_of_fit_all 1.82
_refine_ls_hydrogen_treatment mixed
_refine_ls_matrix_type full
_refine_ls_number_constraints 0
_refine_ls_number_parameters 48
_refine_ls_number_restraints 0
_refine_ls_R_factor_all 0.0474
_refine_ls_shift/su_max 0.0314
_refine_ls_shift/su_mean 0.0114
_refine_ls_weighting_scheme sigma
_cod_data_source_file ic402370e_si_002.cif
_cod_data_source_block V
_cod_depositor_comments 'Adding full bibliography for 4338294--4338300.cif.'
_cod_original_cell_volume 605.82(4)
_cod_database_code 4338298

loop_
_symmetry_equiv_pos_site_id
_symmetry_equiv_pos_as_xyz
1 x,y,z
2 -y,x-y,z
3 -x+y,-x,z
4 -x,-y,z+1/2
5 y,-x+y,z+1/2
6 x-y,x,z+1/2
7 -x,-y,-z
8 y,-x+y,-z
9 x-y,x,-z
10 x,y,-z+1/2
11 -y,x-y,-z+1/2
12 -x+y,-x,-z+1/2

loop_
_atom_site_label
_atom_site_type_symbol
_atom_site_fract_x
_atom_site_fract_y
_atom_site_fract_z
_atom_site_adp_type
_atom_site_U_iso_or_equiv
_atom_site_symmetry_multiplicity
_atom_site_occupancy
_atom_site_calc_flag
La1 La 0.2376(4) -0.0104(5) 0.25 Uani 0.0248(16) 6 0.917(14) d
Na1 Na 0.2376(4) -0.0104(5) 0.25 Uani 0.0248(16) 6 0.087(14) d
La2 La 0.333333 0.666667 0.4980(7) Uani 0.0238(15) 4 0.769(12) d
Na2 Na 0.333333 0.666667 0.4980(7) Uani 0.0238(15) 4 0.161(16) d
Si1 Si 0.4038(6) 0.3751(5) 0.25 Uani 0.030(2) 6 0.479(18) d
Ge1 Ge 0.4038(6) 0.3751(5) 0.25 Uani 0.030(2) 6 0.521(18) d
O1 O 0.3205(6) 0.4882(5) 0.25 Uani 0.027(3) 6 1 d
O2 O 0.6010(5) 0.4739(6) 0.25 Uani 0.039(2) 6 1 d
O3 O 0.3481(5) 0.2548(5) 0.0675(4) Uani 0.054(3) 12 1 d
O4 O 0 0 0.1880(15) Uani 0.020(4) 4 0.404(11) d
H H 0 0 0.0340(4) Uiso 0.02 4 0.107(10) d

loop_
_atom_site_aniso_label
_atom_site_aniso_type_symbol
_atom_site_aniso_U_11
_atom_site_aniso_U_22
_atom_site_aniso_U_33
_atom_site_aniso_U_12
_atom_site_aniso_U_13
_atom_site_aniso_U_23
La1 La 0.031(2) 0.028(2) 0.0139(15) 0.0132(17) 0 0
Na1 Na 0.031(2) 0.028(2) 0.0139(15) 0.0132(17) 0 0
La2 La 0.0223(19) 0.0223(19) 0.027(3) 0.0112(10) 0 0
Na2 Na 0.0223(19) 0.0223(19) 0.027(3) 0.0112(10) 0 0
Si1 Si 0.036(3) 0.006(3) 0.039(3) 0.004(2) 0 0
Ge1 Ge 0.036(3) 0.006(3) 0.039(3) 0.004(2) 0 0
O2 O 0.020(3) 0.023(3) 0.055(4) -0.005(2) 0 0
O3 O 0.091(4) 0.061(3) 0.0284(18) 0.053(3) -0.0323(16) -0.0134(17)
O4 O 0.021(4) 0.021(4) 0.019(7) 0.010(2) 0 0

loop_
_geom_angle_atom_site_label_1
_geom_angle_atom_site_label_2
_geom_angle_atom_site_label_3
_geom_angle_site_symmetry_1
_geom_angle_site_symmetry_3
_geom_angle
O2 La1 O3 2_655 5_555 86.0129(10)
O2 La1 O3 2_655 8_555 86.0129(10)
O2 La1 O4 2_655 . 147.818(2)
O2 La1 O4 2_655 10_555 147.818(2)
O3 La1 O3 5_555 8_555 136.5616(18)
O3 La1 O4 5_555 . 114.2961(8)
O3 La1 O4 5_555 10_555 93.9898(9)
O3 La1 O4 8_555 . 93.9898(9)
O3 La1 O4 8_555 10_555 114.2961(8)
O4 La1 O4 . 10_555 21.2056(10)
O4 Na1 O4 . 10_555 21.2056(10)
La2 La2 O1 10_555 . 43.4800(15)
La2 La2 O1 10_555 2_665 43.4799(18)
La2 La2 O1 10_555 3_565 43.4798(14)
La2 La2 O2 10_555 4_665 135.3633(12)
La2 La2 O2 10_555 5_565 135.3634(18)
La2 La2 O2 10_555 6_555 135.3635(17)
La2 La2 O1 10_556 . 136.5200(15)
La2 La2 O1 10_556 2_665 136.5201(18)
La2 La2 O1 10_556 3_565 136.5202(14)
La2 La2 O2 10_556 4_665 44.6367(12)
La2 La2 O2 10_556 5_565 44.6366(18)
La2 La2 O2 10_556 6_555 44.6365(17)
Na2 La2 O1 10_555 . 43.4800(15)
Na2 La2 O1 10_555 2_665 43.4799(18)
Na2 La2 O1 10_555 3_565 43.4798(14)
Na2 La2 O2 10_555 4_665 135.3633(12)
Na2 La2 O2 10_555 5_565 135.3634(18)
Na2 La2 O2 10_555 6_555 135.3635(17)
Na2 La2 O1 10_556 . 136.5200(15)
Na2 La2 O1 10_556 2_665 136.5201(18)
Na2 La2 O1 10_556 3_565 136.5202(14)
Na2 La2 O2 10_556 4_665 44.6367(12)
Na2 La2 O2 10_556 5_565 44.6366(18)
Na2 La2 O2 10_556 6_555 44.6365(17)
O1 La2 O1 . 2_665 73.155(3)
O1 La2 O1 . 3_565 73.1554(17)
O1 La2 O2 . 4_665 93.874(3)
O1 La2 O2 . 5_565 153.6991(15)
O1 La2 O2 . 6_555 125.799(3)
O1 La2 O1 2_665 3_565 73.155(3)
O1 La2 O2 2_665 4_665 125.799(2)
O1 La2 O2 2_665 5_565 93.875(4)
O1 La2 O2 2_665 6_555 153.6995(12)
O1 La2 O2 3_565 4_665 153.6993(16)
O1 La2 O2 3_565 5_565 125.7991(19)
O1 La2 O2 3_565 6_555 93.875(3)
O2 La2 O2 4_665 5_565 74.959(3)
O2 La2 O2 4_665 6_555 74.959(2)
O2 La2 O2 5_565 6_555 74.959(3)
O3 Si1 O3 . 10_555 104.155(3)
O1 Ge1 O2 . . 114.930(3)
O1 Ge1 O3 . . 111.9464(19)
O1 Ge1 O3 . 10_555 111.9464(19)
O2 Ge1 O3 . . 106.5535(19)
O2 Ge1 O3 . 10_555 106.5535(19)
O3 Ge1 O3 . 10_555 104.155(3)
La2 O1 La2 . 10_555 93.040(3)
La2 O1 Ge1 . . 127.1305(14)
La2 O1 Ge1 10_555 . 127.1305(14)
La1 O2 La2 3_665 4_664 117.0299(19)
La1 O2 La2 3_665 7_666 117.0299(19)
La1 O2 Ge1 3_665 . 121.616(2)
La2 O2 La2 4_664 7_666 90.727(2)
La2 O2 Ge1 4_664 . 102.596(2)
La2 O2 Ge1 7_666 . 102.596(2)
La1 O3 Si1 6_554 . 139.4551(14)
La1 O3 Ge1 6_554 . 139.4551(14)
La1 O4 La1 . 2_555 116.693(2)
La1 O4 La1 . 3_555 116.693(3)
La1 O4 Na1 . 2_555 116.693(2)
La1 O4 Na1 . 3_555 116.693(3)
La1 O4 O4 . 10_555 79.3972(5)
La1 O4 La1 2_555 3_555 116.693(3)
La1 O4 Na1 2_555 . 116.693(2)
La1 O4 Na1 2_555 3_555 116.693(3)
La1 O4 O4 2_555 10_555 79.3972(5)
La1 O4 Na1 3_555 . 116.693(3)
La1 O4 Na1 3_555 2_555 116.693(3)
La1 O4 O4 3_555 10_555 79.3972(7)
Na1 O4 Na1 . 2_555 116.693(2)
Na1 O4 Na1 . 3_555 116.693(3)
Na1 O4 O4 . 10_555 79.3972(5)
Na1 O4 Na1 2_555 3_555 116.693(3)
Na1 O4 O4 2_555 10_555 79.3972(5)
Na1 O4 O4 3_555 10_555 79.3972(7)

loop_
_geom_bond_atom_site_label_1
_geom_bond_atom_site_label_2
_geom_bond_site_symmetry_2
_geom_bond_distance
La1 O2 2_655 2.4606(3)
La1 O3 5_555 2.46707(14)
La1 O3 8_555 2.46707(14)
La1 O4 . 2.43277(16)
La1 O4 10_555 2.43277(16)
Na1 O4 . 2.43277(16)
Na1 O4 10_555 2.43277(16)
La2 O1 . 2.46685(13)
La2 O1 2_665 2.46684(15)
La2 O1 3_565 2.46684(12)
La2 O2 4_665 2.55670(10)
La2 O2 5_565 2.55669(16)
La2 O2 6_555 2.55669(15)
Si1 O3 . 1.66997(9)
Si1 O3 10_555 1.66997(9)
Ge1 O1 . 1.68037(6)
Ge1 O2 . 1.68183(17)
Ge1 O3 . 1.66997(9)
Ge1 O3 10_555 1.66997(9)
O4 O4 10_555 0.89526(6)
H H 7_555 0.49109(3)

loop_
_geom_hbond_atom_site_label_D
_geom_hbond_atom_site_label_H
_geom_hbond_atom_site_label_A
_geom_hbond_site_symmetry_A
_geom_hbond_distance_DH
_geom_hbond_distance_HA
_geom_hbond_distance_DA
O4 H O4 4_554 1.11 2.50 3.6093
O4 H O4 7_555 1.11 1.60 2.7140
